data_4309475
loop_
_publ_author_name
'Sandip Saha'
'Subratanath Koner'
'Jean-Pierre Tuchagues'
'Athanassios K. Boudalis'
'Ken-Ichi Okamoto'
'Surajit Banerjee'
'Dasarath Mal'

_publ_section_title
;
Cation-Dependent Nuclearity of the Copper-Azido Moiety: Synthesis,
Structure, and Magnetic Study
;
_journal_name_full 'Inorganic Chemistry'
_journal_page_first 6379
_journal_page_last 6385
_journal_paper_doi 10.1021/ic050117u
_journal_volume 44
_journal_year 2005
_chemical_formula_sum 'C32 H72 Cu2 N20'
_chemical_formula_weight 864.15
_space_group_IT_number 2
_symmetry_cell_setting triclinic
_symmetry_Int_Tables_number 2
_symmetry_space_group_name_Hall '-P 1'
_symmetry_space_group_name_H-M 'P -1'
_cell_angle_alpha 110.01(4)
_cell_angle_beta 93.91(5)
_cell_angle_gamma 113.28(5)
_cell_formula_units_Z 1
_cell_length_a 10.671(9)
_cell_length_b 12.239(9)
_cell_length_c 10.591(5)
_cell_measurement_reflns_used 17
_cell_measurement_temperature 296.2
_cell_measurement_theta_max 13.4
_cell_measurement_theta_min 11.1
_cell_volume 1160.3(16)
_computing_cell_refinement WinAFC
_computing_data_collection WinAFC
_computing_data_reduction 'teXsan Ver. 1.10'
_computing_publication_material 'teXsan Ver. 1.10'
_computing_structure_refinement 'teXsan Ver. 1.10'
_computing_structure_solution SIR92
_diffrn_measured_fraction_theta_full 0.9992
_diffrn_measured_fraction_theta_max 0.9992
_diffrn_measurement_device_type RigakuAFC7S
_diffrn_measurement_method \w-2\q
_diffrn_radiation_type MoK\a
_diffrn_radiation_wavelength 0.7107
_diffrn_reflns_av_R_equivalents 0.031
_diffrn_reflns_limit_h_max 13
_diffrn_reflns_limit_h_min -13
_diffrn_reflns_limit_k_max 14
_diffrn_reflns_limit_k_min -15
_diffrn_reflns_limit_l_max 13
_diffrn_reflns_limit_l_min -3
_diffrn_reflns_number 5686
_diffrn_reflns_theta_full 27.55
_diffrn_reflns_theta_max 27.55
_diffrn_standards_decay_% 4.16
_diffrn_standards_interval_count 150
_diffrn_standards_number 3
_exptl_absorpt_coefficient_mu 0.963
_exptl_absorpt_correction_T_max 0.999
_exptl_absorpt_correction_T_min 0.851
_exptl_absorpt_correction_type psi-scan
_exptl_absorpt_process_details '(North, Phillips & Mathews,1968)'
_exptl_crystal_colour black
_exptl_crystal_density_diffrn 1.237
_exptl_crystal_density_method 'not measured'
_exptl_crystal_description plate
_exptl_crystal_size_max 0.300
_exptl_crystal_size_mid 0.280
_exptl_crystal_size_min 0.100
_refine_diff_density_max 0.83
_refine_diff_density_min -1.08
_refine_ls_extinction_method none
_refine_ls_goodness_of_fit_ref 1.074
_refine_ls_hydrogen_treatment noref
_refine_ls_number_parameters 245
_refine_ls_number_reflns 5326
_refine_ls_R_factor_gt 0.0629
_refine_ls_shift/su_max 1.0481
_refine_ls_structure_factor_coef Fsqd
_refine_ls_weighting_details 'w = 1/[\s^2^(Fo^2^) + (0.05000(Max(Fo^2^,0)+2Fc^2^)/3)^2^]'
_refine_ls_weighting_scheme calc
_refine_ls_wR_factor_ref 0.1885
_refine_special_details
;
Refinement using reflections with F^2^ > -10.0 sigma(F^2^). The weighted 
R-factor (wR) and goodness of fit (S) are based on F^2^. R-factor (gt) are 
based on F. The threshold expression of F^2^ > 2.0 sigma(F^2^) is used only
for calculating R-factor(gt).
;
_reflns_number_gt 1664
_reflns_number_total 5326
_reflns_threshold_expression F^2^>2.0\s(F^2^)
_cod_data_source_file ic050117usi20050125_040712_2.cif
_cod_data_source_block Koner-S1
_cod_original_cell_volume 1160(1)
_cod_database_code 4309475

loop_
_symmetry_equiv_pos_as_xyz
x,y,z
-x,-y,-z

loop_
_atom_site_label
_atom_site_type_symbol
_atom_site_fract_x
_atom_site_fract_y
_atom_site_fract_z
_atom_site_U_iso_or_equiv
_atom_site_adp_type
_atom_site_occupancy
_atom_site_calc_flag
_atom_site_refinement_flags
_atom_site_disorder_assembly
_atom_site_disorder_group
Cu(1) Cu 0.11799(7) 0.51622(7) 0.11077(7) 0.0700(2) Uani 1.00 d . . .
N(1) N 0.0173(5) 0.6085(4) 0.0723(4) 0.084(1) Uani 1.00 d . . .
N(2) N 0.0239(4) 0.7138(4) 0.1386(4) 0.074(1) Uani 1.00 d . . .
N(3) N 0.0290(5) 0.8131(4) 0.1982(5) 0.105(2) Uani 1.00 d . . .
N(4) N 0.2296(5) 0.6373(5) 0.2916(5) 0.112(2) Uani 1.00 d . . .
N(5) N 0.2045(5) 0.7137(5) 0.3720(5) 0.090(2) Uani 1.00 d . . .
N(6) N 0.1826(6) 0.7900(6) 0.4562(6) 0.129(2) Uani 1.00 d . . .
N(7) N 0.2022(5) 0.4015(5) 0.0932(5) 0.116(2) Uani 1.00 d . . .
N(8) N 0.2869(5) 0.4122(4) 0.1826(5) 0.089(2) Uani 1.00 d . . .
N(9) N 0.3674(5) 0.4157(5) 0.2607(6) 0.120(2) Uani 1.00 d . . .
N(10) N 0.2637(4) 0.2378(3) 0.5218(4) 0.058(1) Uani 1.00 d . . .
C(1) C 0.1158(5) 0.1476(4) 0.4303(5) 0.066(2) Uani 1.00 d . . .
C(2) C 0.0825(5) 0.1668(5) 0.3013(6) 0.077(2) Uani 1.00 d . . .
C(3) C -0.0670(5) 0.0736(5) 0.2221(5) 0.076(2) Uani 1.00 d . . .
C(4) C -0.1086(7) 0.0862(6) 0.0911(7) 0.110(2) Uani 1.00 d . . .
C(5) C 0.2700(5) 0.2049(4) 0.6465(5) 0.064(1) Uani 1.00 d . . .
C(6) C 0.4096(5) 0.2829(5) 0.7537(5) 0.078(2) Uani 1.00 d . . .
C(7) C 0.3982(6) 0.2447(6) 0.8753(6) 0.103(2) Uani 1.00 d . . .
C(8) C 0.5371(8) 0.3176(7) 0.9819(7) 0.139(3) Uani 1.00 d . . .
C(9) C 0.2956(5) 0.3787(4) 0.5633(5) 0.070(2) Uani 1.00 d . . .
C(10) C 0.2009(6) 0.4208(5) 0.6400(6) 0.089(2) Uani 1.00 d . . .
C(11) C 0.2345(7) 0.5589(6) 0.6488(8) 0.123(3) Uani 1.00 d . . .
C(12) C 0.1532(9) 0.6135(8) 0.714(1) 0.192(4) Uani 1.00 d . . .
C(13) C 0.3736(5) 0.2193(5) 0.4434(5) 0.076(2) Uani 1.00 d . . .
C(14) C 0.3647(6) 0.0861(6) 0.3937(7) 0.108(2) Uani 1.00 d . . .
C(15) C 0.4740(8) 0.0776(9) 0.3111(10) 0.190(4) Uani 1.00 d . . .
C(16) C 0.456(1) 0.018(2) 0.198(1) 0.345(7) Uani 1.00 d . . .
H(1) H 0.1031 0.0607 0.4030 0.0794 Uiso 1.00 calc . . .
H(2) H 0.0512 0.1601 0.4842 0.0794 Uiso 1.00 calc . . .
H(3) H 0.0949 0.2533 0.3262 0.0928 Uiso 1.00 calc . . .
H(4) H 0.1442 0.1520 0.2444 0.0928 Uiso 1.00 calc . . .
H(5) H -0.0783 -0.0125 0.1988 0.0914 Uiso 1.00 calc . . .
H(6) H -0.1275 0.0891 0.2802 0.0914 Uiso 1.00 calc . . .
H(7) H -0.0991 0.1715 0.1126 0.1322 Uiso 1.00 calc . . .
H(8) H -0.0497 0.0702 0.0313 0.1322 Uiso 1.00 calc . . .
H(9) H -0.2035 0.0248 0.0466 0.1322 Uiso 1.00 calc . . .
H(10) H 0.1999 0.2185 0.6911 0.0768 Uiso 1.00 calc . . .
H(11) H 0.2494 0.1156 0.6144 0.0768 Uiso 1.00 calc . . .
H(12) H 0.4802 0.2663 0.7128 0.0933 Uiso 1.00 calc . . .
H(13) H 0.4340 0.3729 0.7848 0.0933 Uiso 1.00 calc . . .
H(14) H 0.3294 0.2640 0.9175 0.1235 Uiso 1.00 calc . . .
H(15) H 0.3704 0.1541 0.8431 0.1235 Uiso 1.00 calc . . .
H(16) H 0.5261 0.2928 1.0577 0.1673 Uiso 1.00 calc . . .
H(17) H 0.6059 0.2971 0.9411 0.1673 Uiso 1.00 calc . . .
H(18) H 0.5663 0.4085 1.0136 0.1673 Uiso 1.00 calc . . .
H(19) H 0.3883 0.4303 0.6200 0.0834 Uiso 1.00 calc . . .
H(20) H 0.2911 0.3941 0.4815 0.0834 Uiso 1.00 calc . . .
H(21) H 0.1059 0.3626 0.5925 0.1066 Uiso 1.00 calc . . .
H(22) H 0.2164 0.4228 0.7303 0.1066 Uiso 1.00 calc . . .
H(23) H 0.3296 0.6146 0.6976 0.1478 Uiso 1.00 calc . . .
H(24) H 0.2230 0.5544 0.5571 0.1478 Uiso 1.00 calc . . .
H(25) H 0.1661 0.6227 0.8069 0.2301 Uiso 1.00 calc . . .
H(26) H 0.1803 0.6965 0.7111 0.2301 Uiso 1.00 calc . . .
H(27) H 0.0572 0.5590 0.6672 0.2301 Uiso 1.00 calc . . .
H(28) H 0.3634 0.2391 0.3653 0.0906 Uiso 1.00 calc . . .
H(29) H 0.4637 0.2786 0.5031 0.0906 Uiso 1.00 calc . . .
H(30) H 0.3806 0.0667 0.4711 0.1291 Uiso 1.00 calc . . .
H(31) H 0.2739 0.0250 0.3367 0.1291 Uiso 1.00 calc . . .
H(32) H 0.5304 0.1646 0.3228 0.2272 Uiso 1.00 calc . . .
H(33) H 0.5276 0.0502 0.3571 0.2272 Uiso 1.00 calc . . .
H(34) H 0.4047 -0.0716 0.1798 0.4137 Uiso 1.00 calc . . .
H(35) H 0.4035 0.0413 0.1452 0.4137 Uiso 1.00 calc . . .
H(36) H 0.5434 0.0334 0.1742 0.4137 Uiso 1.00 calc . . .

loop_
_atom_site_aniso_label
_atom_site_aniso_U_11
_atom_site_aniso_U_22
_atom_site_aniso_U_33
_atom_site_aniso_U_12
_atom_site_aniso_U_13
_atom_site_aniso_U_23
Cu(1) 0.0660(3) 0.0780(4) 0.0577(4) 0.0317(3) 0.0072(3) 0.0195(3)
N(1) 0.108(3) 0.065(2) 0.066(3) 0.051(2) -0.006(2) 0.001(2)
N(2) 0.079(3) 0.072(3) 0.068(3) 0.033(2) 0.005(2) 0.026(2)
N(3) 0.119(4) 0.069(3) 0.105(4) 0.044(3) 0.006(3) 0.010(3)
N(4) 0.095(3) 0.142(4) 0.069(3) 0.063(3) 0.002(3) -0.003(3)
N(5) 0.068(3) 0.103(4) 0.055(3) 0.014(3) -0.007(2) 0.018(3)
N(6) 0.129(4) 0.133(5) 0.076(4) 0.048(3) 0.003(3) 0.002(3)
N(7) 0.127(4) 0.103(3) 0.105(4) 0.066(3) -0.019(3) 0.019(3)
N(8) 0.069(3) 0.084(3) 0.109(4) 0.025(2) 0.002(3) 0.046(2)
N(9) 0.074(3) 0.139(4) 0.150(4) 0.019(3) -0.006(3) 0.101(3)
N(10) 0.048(2) 0.053(2) 0.061(2) 0.009(2) 0.007(2) 0.024(2)
C(1) 0.053(3) 0.050(3) 0.072(3) 0.010(2) 0.000(3) 0.015(2)
C(2) 0.064(3) 0.079(3) 0.079(4) 0.027(3) 0.003(3) 0.028(3)
C(3) 0.066(3) 0.077(3) 0.069(3) 0.028(3) -0.001(3) 0.017(3)
C(4) 0.101(4) 0.117(5) 0.088(4) 0.042(4) -0.007(4) 0.026(4)
C(5) 0.063(3) 0.064(3) 0.059(3) 0.021(2) 0.015(2) 0.026(2)
C(6) 0.071(3) 0.078(3) 0.073(3) 0.021(3) 0.007(3) 0.033(3)
C(7) 0.083(4) 0.122(5) 0.080(4) 0.020(3) 0.002(3) 0.046(3)
C(8) 0.120(5) 0.167(6) 0.083(4) 0.011(5) -0.017(4) 0.065(4)
C(9) 0.059(3) 0.051(3) 0.080(4) 0.011(2) 0.002(3) 0.024(3)
C(10) 0.082(4) 0.052(3) 0.101(4) 0.021(3) -0.003(3) 0.009(3)
C(11) 0.121(5) 0.084(4) 0.157(6) 0.057(3) 0.024(5) 0.027(4)
C(12) 0.154(6) 0.146(6) 0.33(1) 0.088(5) 0.113(7) 0.117(6)
C(13) 0.050(3) 0.086(4) 0.078(3) 0.018(3) 0.015(3) 0.034(3)
C(14) 0.099(4) 0.088(4) 0.130(5) 0.043(3) 0.048(4) 0.030(4)
C(15) 0.117(5) 0.187(8) 0.171(8) 0.056(5) 0.056(5) -0.025(7)
C(16) 0.173(9) 0.53(2) 0.126(8) 0.11(1) 0.043(7) -0.04(1)

loop_
_atom_type_symbol
_atom_type_description
_atom_type_scat_dispersion_real
_atom_type_scat_dispersion_imag
_atom_type_scat_source
C C 0.003 0.002
;
International Tables for Crystallography, 1992, Vol. C, 
Tables 4.2.6.8 and 6.1.1.1
;
H H 0.000 0.000 'International Tables for Crystallography, 1992, Vol. C, Table 6.1.1.2'
Cu Cu 0.320 1.265
;
International Tables for Crystallography, 1992, Vol. C, 
Tables 4.2.6.8 and 6.1.1.1
;
N N 0.006 0.003
;
International Tables for Crystallography, 1992, Vol. C, 
Tables 4.2.6.8 and 6.1.1.1
;

loop_
_geom_angle_atom_site_label_1
_geom_angle_atom_site_label_2
_geom_angle_atom_site_label_3
_geom_angle
_geom_angle_site_symmetry_1
_geom_angle_site_symmetry_2
_geom_angle_site_symmetry_3
_geom_angle_publ_flag
N(1) Cu(1) N(1) 75.7(2) . 1_555 2_565 yes
N(1) Cu(1) N(4) 100.0(2) . 1_555 1_555 yes
N(1) Cu(1) N(7) 163.9(2) . 1_555 1_555 yes
N(1) Cu(1) N(4) 173.7(2) . 2_565 1_555 yes
N(1) Cu(1) N(7) 89.7(2) . 2_565 1_555 yes
N(4) Cu(1) N(7) 95.0(2) . 1_555 1_555 yes
Cu(1) N(1) Cu(1) 104.3(2) . 1_555 2_565 yes
Cu(1) N(1) N(2) 131.8(4) . 1_555 1_555 yes
Cu(1) N(1) N(2) 123.9(4) . 2_565 1_555 yes
N(1) N(2) N(3) 178.4(6) . 1_555 1_555 yes
Cu(1) N(4) N(5) 127.0(4) . 1_555 1_555 yes
N(4) N(5) N(6) 177.5(7) . 1_555 1_555 yes
Cu(1) N(7) N(8) 125.3(4) . 1_555 1_555 yes
N(7) N(8) N(9) 175.5(6) . 1_555 1_555 yes
C(1) N(10) C(5) 106.4(3) . 1_555 1_555 yes
C(1) N(10) C(9) 111.2(4) . 1_555 1_555 yes
C(1) N(10) C(13) 110.8(3) . 1_555 1_555 yes
C(5) N(10) C(9) 111.4(4) . 1_555 1_555 yes
C(5) N(10) C(13) 111.6(4) . 1_555 1_555 yes
C(9) N(10) C(13) 105.5(4) . 1_555 1_555 yes
N(10) C(1) C(2) 116.0(4) . 1_555 1_555 yes
C(1) C(2) C(3) 110.6(5) . 1_555 1_555 yes
C(2) C(3) C(4) 113.9(5) . 1_555 1_555 yes
N(10) C(5) C(6) 116.1(4) . 1_555 1_555 yes
C(5) C(6) C(7) 110.2(4) . 1_555 1_555 yes
C(6) C(7) C(8) 111.5(5) . 1_555 1_555 yes
N(10) C(9) C(10) 116.0(4) . 1_555 1_555 yes
C(9) C(10) C(11) 107.5(5) . 1_555 1_555 yes
C(10) C(11) C(12) 116.1(7) . 1_555 1_555 yes
N(10) C(13) C(14) 115.3(4) . 1_555 1_555 yes
C(13) C(14) C(15) 110.6(6) . 1_555 1_555 yes
C(14) C(15) C(16) 127.8(9) . 1_555 1_555 yes

loop_
_geom_bond_atom_site_label_1
_geom_bond_atom_site_label_2
_geom_bond_distance
_geom_bond_site_symmetry_1
_geom_bond_site_symmetry_2
_geom_bond_publ_flag
Cu(1) N(1) 1.953(5) . . yes
Cu(1) N(1) 2.006(4) . 2_565 yes
Cu(1) N(4) 1.906(5) . . yes
Cu(1) N(7) 1.912(5) . . yes
N(1) N(2) 1.208(5) . . yes
N(2) N(3) 1.139(6) . . yes
N(4) N(5) 1.164(6) . . yes
N(5) N(6) 1.163(7) . . yes
N(7) N(8) 1.198(6) . . yes
N(8) N(9) 1.129(6) . . yes
N(10) C(1) 1.527(5) . . yes
N(10) C(5) 1.511(6) . . yes
N(10) C(9) 1.510(6) . . yes
N(10) C(13) 1.526(6) . . yes
C(1) C(2) 1.506(8) . . yes
C(2) C(3) 1.507(6) . . yes
C(3) C(4) 1.505(8) . . yes
C(5) C(6) 1.524(7) . . yes
C(6) C(7) 1.510(8) . . yes
C(7) C(8) 1.519(8) . . yes
C(9) C(10) 1.478(8) . . yes
C(10) C(11) 1.550(8) . . yes
C(11) C(12) 1.38(1) . . yes
C(13) C(14) 1.492(8) . . yes
C(14) C(15) 1.520(10) . . yes
C(15) C(16) 1.12(1) . . yes

loop_
_geom_contact_atom_site_label_1
_geom_contact_atom_site_label_2
_geom_contact_distance
_geom_contact_site_symmetry_1
_geom_contact_site_symmetry_2
_geom_contact_publ_flag
N(9) C(9) 3.386(7) . 2_666 ?
N(9) C(9) 3.481(8) . . ?
N(9) C(2) 3.530(7) . . ?
N(9) C(6) 3.577(7) . 2_666 ?
N(9) C(13) 3.580(8) . . ?

loop_
_geom_torsion_atom_site_label_1
_geom_torsion_atom_site_label_2
_geom_torsion_atom_site_label_3
_geom_torsion_atom_site_label_4
_geom_torsion
_geom_torsion_site_symmetry_1
_geom_torsion_site_symmetry_2
_geom_torsion_site_symmetry_3
_geom_torsion_site_symmetry_4
_geom_torsion_publ_flag
Cu(1) N(1) Cu(1) N(1) 0.0 1_555 1_555 2_565 2_565 yes
Cu(1) N(1) Cu(1) N(4) -47(2) 1_555 1_555 2_565 2_565 yes
Cu(1) N(1) Cu(1) N(7) 173.1(3) 1_555 1_555 2_565 2_565 yes
Cu(1) N(1) N(2) N(3) 154(19) 1_555 1_555 1_555 1_555 yes
Cu(1) N(1) Cu(1) N(1) 0.0 1_555 2_565 2_565 1_555 yes
Cu(1) N(1) Cu(1) N(4) 175.3(2) 1_555 2_565 2_565 2_565 yes
Cu(1) N(1) Cu(1) N(7) -25.6(9) 1_555 2_565 2_565 2_565 yes
Cu(1) N(1) N(2) N(3) 28(20) 1_555 2_565 2_565 2_565 yes
Cu(1) N(4) N(5) N(6) 155(13) 1_555 1_555 1_555 1_555 yes
Cu(1) N(7) N(8) N(9) -175(7) 1_555 1_555 1_555 1_555 yes
N(1) Cu(1) N(1) Cu(1) 0.0 1_555 1_555 2_565 2_565 yes
N(1) Cu(1) N(1) N(2) 177.8(6) 1_555 1_555 2_565 2_565 yes
N(1) Cu(1) N(4) N(5) 25.8(7) 1_555 1_555 1_555 1_555 yes
N(1) Cu(1) N(7) N(8) 164.9(6) 1_555 1_555 1_555 1_555 yes
N(1) Cu(1) N(1) Cu(1) 0.0 1_555 2_565 2_565 1_555 yes
N(1) Cu(1) N(1) N(2) -177.6(7) 1_555 2_565 2_565 2_565 yes
N(1) Cu(1) N(7) N(8) 170.3(6) 1_555 2_565 2_565 2_565 yes
N(2) N(1) Cu(1) N(4) 2.3(6) 1_555 1_555 1_555 1_555 yes
N(2) N(1) Cu(1) N(7) -156.8(7) 1_555 1_555 1_555 1_555 yes
N(2) N(1) Cu(1) N(4) 134(2) 1_555 1_555 2_565 2_565 yes
N(2) N(1) Cu(1) N(7) -4.7(5) 1_555 1_555 2_565 2_565 yes
N(4) Cu(1) N(7) N(8) 5.5(6) 1_555 1_555 1_555 1_555 yes
N(5) N(4) Cu(1) N(7) -159.9(6) 1_555 1_555 1_555 1_555 yes
N(10) C(1) C(2) C(3) -179.0(4) 1_555 1_555 1_555 1_555 yes
N(10) C(5) C(6) C(7) 177.1(5) 1_555 1_555 1_555 1_555 yes
N(10) C(9) C(10) C(11) -169.9(4) 1_555 1_555 1_555 1_555 yes
N(10) C(13) C(14) C(15) 177.0(6) 1_555 1_555 1_555 1_555 yes
C(1) N(10) C(5) C(6) 179.7(4) 1_555 1_555 1_555 1_555 yes
C(1) N(10) C(9) C(10) 58.9(6) 1_555 1_555 1_555 1_555 yes
C(1) N(10) C(13) C(14) -60.6(6) 1_555 1_555 1_555 1_555 yes
C(1) C(2) C(3) C(4) -179.8(5) 1_555 1_555 1_555 1_555 yes
C(2) C(1) N(10) C(5) 177.4(4) 1_555 1_555 1_555 1_555 yes
C(2) C(1) N(10) C(9) 55.9(6) 1_555 1_555 1_555 1_555 yes
C(2) C(1) N(10) C(13) -61.2(6) 1_555 1_555 1_555 1_555 yes
C(5) N(10) C(9) C(10) -59.6(5) 1_555 1_555 1_555 1_555 yes
C(5) N(10) C(13) C(14) 57.7(5) 1_555 1_555 1_555 1_555 yes
C(5) C(6) C(7) C(8) 178.1(6) 1_555 1_555 1_555 1_555 yes
C(6) C(5) N(10) C(9) -58.9(6) 1_555 1_555 1_555 1_555 yes
C(6) C(5) N(10) C(13) 58.8(5) 1_555 1_555 1_555 1_555 yes
C(9) N(10) C(13) C(14) 178.9(5) 1_555 1_555 1_555 1_555 yes
C(9) C(10) C(11) C(12) 178.1(7) 1_555 1_555 1_555 1_555 yes
C(10) C(9) N(10) C(13) 179.1(4) 1_555 1_555 1_555 1_555 yes
C(13) C(14) C(15) C(16) -114(1) 1_555 1_555 1_555 1_555 yes
